data_7108113
loop_
_publ_author_name
'C. B. Liu'
'R. A. S. Ferreira'
'F. A. Almeida Paz'
'A. Cadiau'
'L. D. Carlos'
'L. S. Fu'
'J. Rocha'
'F.-N. Shi'

_publ_section_title
;
 Highly emissive Zn-Ln metal-organic frameworks with an unusual 3D
 inorganic subnetwork
;
_journal_name_full Chem.Commun.
_journal_page_first 7964
_journal_paper_doi 10.1039/c2cc33223j
_journal_volume 48
_journal_year 2012
_chemical_formula_sum 'C15 H5.5 N6 O13.25 Sm Zn3'
_chemical_formula_weight 828.21
_chemical_name_systematic
;
?
;
_space_group_IT_number 205
_symmetry_cell_setting cubic
_symmetry_space_group_name_Hall '-P 2ac 2ab 3'
_symmetry_space_group_name_H-M 'P a -3'
_atom_sites_solution_hydrogens geom
_atom_sites_solution_primary direct
_atom_sites_solution_secondary difmap
_audit_creation_method SHELXL-97
_cell_angle_alpha 90.00
_cell_angle_beta 90.00
_cell_angle_gamma 90.00
_cell_formula_units_Z 8
_cell_length_a 16.30280(10)
_cell_length_b 16.30280(10)
_cell_length_c 16.30280(10)
_cell_measurement_reflns_used 3452
_cell_measurement_temperature 150(2)
_cell_measurement_theta_max 28.98
_cell_measurement_theta_min 2.50
_cell_volume 4332.98(5)
_computing_cell_refinement 'Bruker SMART'
_computing_data_collection 'Bruker SMART'
_computing_data_reduction 'Bruker SAINT'
_computing_molecular_graphics 'Bruker SHELXTL'
_computing_publication_material 'Bruker SHELXTL'
_computing_structure_refinement 'SHELXL-97 (Sheldrick, 1997)'
_computing_structure_solution 'SHELXS-97 (Sheldrick, 1990)'
_diffrn_ambient_temperature 150(2)
_diffrn_measured_fraction_theta_full 0.998
_diffrn_measured_fraction_theta_max 0.998
_diffrn_measurement_device_type 'CCD area detector'
_diffrn_measurement_method 'phi and omega scans'
_diffrn_radiation_monochromator graphite
_diffrn_radiation_source 'fine-focus sealed tube'
_diffrn_radiation_type MoK\a
_diffrn_radiation_wavelength 0.71073
_diffrn_reflns_av_R_equivalents 0.0651
_diffrn_reflns_av_sigmaI/netI 0.0421
_diffrn_reflns_limit_h_max 19
_diffrn_reflns_limit_h_min -14
_diffrn_reflns_limit_k_max 16
_diffrn_reflns_limit_k_min -23
_diffrn_reflns_limit_l_max 17
_diffrn_reflns_limit_l_min -23
_diffrn_reflns_number 21914
_diffrn_reflns_theta_full 30.50
_diffrn_reflns_theta_max 30.50
_diffrn_reflns_theta_min 3.75
_exptl_absorpt_coefficient_mu 6.038
_exptl_absorpt_correction_T_max 0.6437
_exptl_absorpt_correction_T_min 0.6437
_exptl_absorpt_correction_type multi-scan
_exptl_absorpt_process_details Sadabs
_exptl_crystal_colour colourless
_exptl_crystal_density_diffrn 2.539
_exptl_crystal_density_method 'not measured'
_exptl_crystal_description cube
_exptl_crystal_F_000 3164
_exptl_crystal_size_max 0.08
_exptl_crystal_size_mid 0.08
_exptl_crystal_size_min 0.08
_refine_diff_density_max 0.767
_refine_diff_density_min -1.192
_refine_diff_density_rms 0.175
_refine_ls_extinction_method none
_refine_ls_goodness_of_fit_ref 1.089
_refine_ls_hydrogen_treatment mixed
_refine_ls_matrix_type full
_refine_ls_number_parameters 124
_refine_ls_number_reflns 2207
_refine_ls_number_restraints 6
_refine_ls_restrained_S_all 1.089
_refine_ls_R_factor_all 0.0495
_refine_ls_R_factor_gt 0.0317
_refine_ls_shift/su_max 0.001
_refine_ls_shift/su_mean 0.000
_refine_ls_structure_factor_coef Fsqd
_refine_ls_weighting_details 'calc w=1/[\s^2^(Fo^2^)+(0.0205P)^2^+11.0328P] where P=(Fo^2^+2Fc^2^)/3'
_refine_ls_weighting_scheme calc
_refine_ls_wR_factor_gt 0.0611
_refine_ls_wR_factor_ref 0.0664
_reflns_number_gt 1716
_reflns_number_total 2207
_reflns_threshold_expression >2sigma(I)
_cod_data_source_file c2cc33223j.txt
_cod_data_source_block sm1
_cod_original_sg_symbol_H-M Pa-3
_cod_original_formula_sum 'C15 H5.50 N6 O13.25 Sm Zn3'
_cod_database_code 7108113

loop_
_symmetry_equiv_pos_as_xyz
'x, y, z'
'-x+1/2, -y, z+1/2'
'-x, y+1/2, -z+1/2'
'x+1/2, -y+1/2, -z'
'z, x, y'
'z+1/2, -x+1/2, -y'
'-z+1/2, -x, y+1/2'
'-z, x+1/2, -y+1/2'
'y, z, x'
'-y, z+1/2, -x+1/2'
'y+1/2, -z+1/2, -x'
'-y+1/2, -z, x+1/2'
'-x, -y, -z'
'x-1/2, y, -z-1/2'
'x, -y-1/2, z-1/2'
'-x-1/2, y-1/2, z'
'-z, -x, -y'
'-z-1/2, x-1/2, y'
'z-1/2, x, -y-1/2'
'z, -x-1/2, y-1/2'
'-y, -z, -x'
'y, -z-1/2, x-1/2'
'-y-1/2, z-1/2, x'
'y-1/2, z, -x-1/2'

loop_
_atom_site_label
_atom_site_type_symbol
_atom_site_fract_x
_atom_site_fract_y
_atom_site_fract_z
_atom_site_U_iso_or_equiv
_atom_site_adp_type
_atom_site_occupancy
_atom_site_symmetry_multiplicity
_atom_site_calc_flag
_atom_site_refinement_flags
Sm1 Sm 0.237160(10) 0.237160(10) 0.237160(10) 0.00546(8) Uani 1 3 d S
Zn1 Zn 0.29594(2) 0.01171(2) 0.18027(2) 0.00978(11) Uani 1 1 d .
C1 C 0.2439(2) 0.1246(2) 0.0522(2) 0.0139(7) Uani 1 1 d .
C2 C 0.2500(2) 0.0436(2) 0.0144(2) 0.0146(8) Uani 1 1 d .
C3 C 0.2260(2) 0.0174(2) -0.0634(2) 0.0177(8) Uani 1 1 d .
H3 H 0.2011 0.0485 -0.1059 0.021 Uiso 1 1 calc R
C4 C 0.2471(2) -0.0643(2) -0.0637(2) 0.0122(7) Uani 1 1 d .
C5 C 0.2394(2) -0.1279(2) -0.1269(2) 0.0103(7) Uani 1 1 d .
N1 N 0.28227(18) -0.01946(17) 0.05791(18) 0.0100(6) Uani 1 1 d .
N2 N 0.28128(17) -0.08591(17) 0.00931(18) 0.0095(6) Uani 1 1 d .
O1 O 0.25994(15) 0.12970(15) 0.12908(14) 0.0117(5) Uani 1 1 d .
O2 O 0.22435(19) 0.18198(17) 0.00544(16) 0.0241(7) Uani 1 1 d .
O3 O 0.27239(15) -0.19724(15) -0.11093(15) 0.0127(5) Uani 1 1 d .
O4 O 0.20301(15) -0.11546(15) -0.19354(15) 0.0134(5) Uani 1 1 d .
O5 O 0.32517(18) 0.32517(18) 0.32517(18) 0.0461(17) Uani 1 3 d SD
H5A H 0.292(6) 0.316(9) 0.364(3) 0.055 Uiso 0.33 1 d PD
H5B H 0.3552(4) 0.3552(4) 0.3552(4) 0.055 Uiso 1 3 d SD
O6 O 0.4493(11) 0.4493(11) 0.4493(11) 0.15(2) Uani 0.25 3 d SPD
H6A H 0.4998(14) 0.4498(4) 0.4627(5) 0.179 Uiso 0.08 1 d PRD
H6B H 0.4260(10) 0.4344(3) 0.49499(17) 0.179 Uiso 0.08 1 d PRD

loop_
_atom_site_aniso_label
_atom_site_aniso_U_11
_atom_site_aniso_U_22
_atom_site_aniso_U_33
_atom_site_aniso_U_23
_atom_site_aniso_U_13
_atom_site_aniso_U_12
Sm1 0.00546(8) 0.00546(8) 0.00546(8) 0.00023(6) 0.00023(6) 0.00023(6)
Zn1 0.0083(2) 0.0103(2) 0.0107(2) 0.00108(16) -0.00079(16) 0.00042(15)
C1 0.0209(19) 0.0090(17) 0.0118(17) -0.0034(14) -0.0018(15) 0.0022(14)
C2 0.022(2) 0.0104(17) 0.0118(17) -0.0004(14) -0.0048(15) 0.0052(14)
C3 0.027(2) 0.0134(18) 0.0131(18) -0.0008(15) -0.0077(16) 0.0076(16)
C4 0.0170(19) 0.0114(17) 0.0083(16) -0.0009(14) -0.0025(14) 0.0028(14)
C5 0.0110(16) 0.0102(16) 0.0096(16) -0.0015(13) 0.0008(14) -0.0002(13)
N1 0.0115(15) 0.0071(14) 0.0114(15) -0.0011(11) -0.0013(12) 0.0013(11)
N2 0.0104(14) 0.0068(14) 0.0114(14) -0.0017(11) 0.0010(11) 0.0027(11)
O1 0.0178(13) 0.0087(12) 0.0087(12) -0.0032(9) -0.0024(10) 0.0021(10)
O2 0.045(2) 0.0136(14) 0.0141(14) -0.0002(11) -0.0096(13) 0.0138(13)
O3 0.0173(13) 0.0102(12) 0.0108(12) -0.0018(10) -0.0028(10) 0.0025(10)
O4 0.0152(13) 0.0130(13) 0.0119(13) -0.0035(10) -0.0060(10) 0.0060(10)
O5 0.0461(17) 0.0461(17) 0.0461(17) -0.0196(15) -0.0196(15) -0.0196(15)
O6 0.15(2) 0.15(2) 0.15(2) 0.10(3) 0.10(3) 0.10(3)

loop_
_atom_type_symbol
_atom_type_description
_atom_type_scat_dispersion_real
_atom_type_scat_dispersion_imag
_atom_type_scat_source
C C 0.0033 0.0016 'International Tables Vol C Tables 4.2.6.8 and 6.1.1.4'
H H 0.0000 0.0000 'International Tables Vol C Tables 4.2.6.8 and 6.1.1.4'
N N 0.0061 0.0033 'International Tables Vol C Tables 4.2.6.8 and 6.1.1.4'
O O 0.0106 0.0060 'International Tables Vol C Tables 4.2.6.8 and 6.1.1.4'
Zn Zn 0.2839 1.4301 'International Tables Vol C Tables 4.2.6.8 and 6.1.1.4'
Sm Sm -0.1638 3.4418 'International Tables Vol C Tables 4.2.6.8 and 6.1.1.4'

loop_
_geom_angle_atom_site_label_1
_geom_angle_atom_site_label_2
_geom_angle_atom_site_label_3
_geom_angle
_geom_angle_site_symmetry_1
_geom_angle_site_symmetry_3
O4 Sm1 O4 119.922(6) 2 6
O4 Sm1 O4 119.922(6) 2 10
O4 Sm1 O4 119.921(6) 6 10
O4 Sm1 O5 88.39(6) 2 .
O4 Sm1 O5 88.39(6) 6 .
O4 Sm1 O5 88.39(6) 10 .
O4 Sm1 O1 69.28(8) 2 9
O4 Sm1 O1 135.31(8) 6 9
O4 Sm1 O1 72.77(8) 10 9
O5 Sm1 O1 136.24(6) . 9
O4 Sm1 O1 135.31(8) 2 5
O4 Sm1 O1 72.77(8) 6 5
O4 Sm1 O1 69.28(8) 10 5
O5 Sm1 O1 136.24(6) . 5
O1 Sm1 O1 73.60(9) 9 5
O4 Sm1 O1 72.77(8) 2 .
O4 Sm1 O1 69.28(8) 6 .
O4 Sm1 O1 135.31(8) 10 .
O5 Sm1 O1 136.23(6) . .
O1 Sm1 O1 73.60(9) 9 .
O1 Sm1 O1 73.60(9) 5 .
O4 Sm1 O3 71.80(8) 2 6
O4 Sm1 O3 51.82(8) 6 6
O4 Sm1 O3 153.99(8) 10 6
O5 Sm1 O3 67.92(6) . 6
O1 Sm1 O3 131.92(8) 9 6
O1 Sm1 O3 120.61(8) 5 6
O1 Sm1 O3 68.72(8) . 6
O4 Sm1 O3 153.99(8) 2 10
O4 Sm1 O3 71.80(8) 6 10
O4 Sm1 O3 51.81(8) 10 10
O5 Sm1 O3 67.92(6) . 10
O1 Sm1 O3 120.61(8) 9 10
O1 Sm1 O3 68.72(8) 5 10
O1 Sm1 O3 131.92(8) . 10
O3 Sm1 O3 106.75(6) 6 10
O4 Sm1 O3 51.82(8) 2 2
O4 Sm1 O3 153.99(8) 6 2
O4 Sm1 O3 71.80(8) 10 2
O5 Sm1 O3 67.92(6) . 2
O1 Sm1 O3 68.72(8) 9 2
O1 Sm1 O3 131.92(8) 5 2
O1 Sm1 O3 120.61(8) . 2
O3 Sm1 O3 106.74(6) 6 2
O3 Sm1 O3 106.74(6) 10 2
O4 Sm1 C5 94.89(9) 2 6
O4 Sm1 C5 25.85(9) 6 6
O4 Sm1 C5 143.20(9) 10 6
O5 Sm1 C5 80.52(7) . 6
O1 Sm1 C5 136.38(9) 9 6
O1 Sm1 C5 95.13(9) 5 6
O1 Sm1 C5 62.83(9) . 6
O3 Sm1 C5 26.45(9) 6 6
O3 Sm1 C5 91.71(9) 10 6
O3 Sm1 C5 132.83(9) 2 6
O4 Sm1 C5 143.20(9) 2 10
O4 Sm1 C5 94.89(9) 6 10
O4 Sm1 C5 25.85(9) 10 10
O5 Sm1 C5 80.52(7) . 10
O1 Sm1 C5 95.13(9) 9 10
O1 Sm1 C5 62.83(9) 5 10
O1 Sm1 C5 136.38(9) . 10
O3 Sm1 C5 132.83(9) 6 10
O3 Sm1 C5 26.45(9) 10 10
O3 Sm1 C5 91.71(9) 2 10
C5 Sm1 C5 117.34(4) 6 10
O4 Sm1 H5A 84(4) 2 .
O4 Sm1 H5A 106.7(12) 6 .
O4 Sm1 H5A 75(3) 10 .
O5 Sm1 H5A 19.1(3) . .
O1 Sm1 H5A 117.9(10) 9 .
O1 Sm1 H5A 136(4) 5 .
O1 Sm1 H5A 149(3) . .
O3 Sm1 H5A 84(2) 6 .
O3 Sm1 H5A 70(4) 10 .
O3 Sm1 H5A 51(2) 2 .
C5 Sm1 H5A 99.5(6) 6 .
C5 Sm1 H5A 74(4) 10 .
O2 Zn1 N2 140.63(13) 9 24_656
O2 Zn1 N1 103.55(12) 9 .
N2 Zn1 N1 113.31(11) 24_656 .
O2 Zn1 O3 82.59(11) 9 24_656
N2 Zn1 O3 79.72(10) 24_656 24_656
N1 Zn1 O3 97.09(10) . 24_656
O2 Zn1 O1 86.12(11) 9 .
N2 Zn1 O1 113.07(11) 24_656 .
N1 Zn1 O1 79.55(10) . .
O3 Zn1 O1 167.13(9) 24_656 .
O2 C1 O1 127.0(3) . .
O2 C1 C2 115.9(3) . .
O1 C1 C2 117.1(3) . .
N1 C2 C3 110.7(3) . .
N1 C2 C1 119.5(3) . .
C3 C2 C1 129.9(3) . .
C4 C3 C2 103.2(3) . .
C4 C3 H3 128.4 . .
C2 C3 H3 128.4 . .
N2 C4 C3 110.5(3) . .
N2 C4 C5 117.8(3) . .
C3 C4 C5 131.7(3) . .
O4 C5 O3 121.2(3) . .
O4 C5 C4 122.3(3) . .
O3 C5 C4 116.5(3) . .
O4 C5 Sm1 59.63(17) . 2_554
O3 C5 Sm1 63.41(18) . 2_554
C4 C5 Sm1 165.9(2) . 2_554
N2 N1 C2 107.4(3) . .
N2 N1 Zn1 140.2(2) . .
C2 N1 Zn1 111.1(2) . .
N1 N2 C4 108.2(3) . .
N1 N2 Zn1 138.8(2) . 18_655
C4 N2 Zn1 112.9(2) . 18_655
C1 O1 Zn1 111.9(2) . .
C1 O1 Sm1 134.4(2) . .
Zn1 O1 Sm1 112.77(10) . .
C1 O2 Zn1 139.3(3) . 5
C5 O3 Zn1 112.7(2) . 18_655
C5 O3 Sm1 90.1(2) . 2_554
Zn1 O3 Sm1 155.24(12) 18_655 2_554
C5 O4 Sm1 94.5(2) . 2_554
Sm1 O5 H5A 88(2) . .
Sm1 O5 H5B 180.0(10) . .
H5A O5 H5B 92(2) . .
H6A O6 H6B 101.9 . .

loop_
_geom_bond_atom_site_label_1
_geom_bond_atom_site_label_2
_geom_bond_distance
_geom_bond_site_symmetry_2
Sm1 O4 2.483(2) 2
Sm1 O4 2.483(2) 6
Sm1 O4 2.483(2) 10
Sm1 O5 2.485(5) .
Sm1 O1 2.512(2) 9
Sm1 O1 2.512(2) 5
Sm1 O1 2.512(2) .
Sm1 O3 2.565(2) 6
Sm1 O3 2.565(2) 10
Sm1 O3 2.565(2) 2
Sm1 C5 2.869(3) 6
Sm1 C5 2.869(3) 10
Sm1 H5A 2.60(3) .
Zn1 O2 1.994(3) 9
Zn1 N2 2.026(3) 24_656
Zn1 N1 2.071(3) .
Zn1 O3 2.146(2) 24_656
Zn1 O1 2.177(2) .
C1 O2 1.248(4) .
C1 O1 1.282(4) .
C1 C2 1.462(5) .
C2 N1 1.355(5) .
C2 C3 1.395(5) .
C3 C4 1.376(5) .
C3 H3 0.9500 .
C4 N2 1.360(4) .
C4 C5 1.468(5) .
C5 O4 1.255(4) .
C5 O3 1.278(4) .
C5 Sm1 2.869(3) 2_554
N1 N2 1.342(4) .
N2 Zn1 2.026(3) 18_655
O2 Zn1 1.994(3) 5
O3 Zn1 2.146(2) 18_655
O3 Sm1 2.565(2) 2_554
O4 Sm1 2.483(2) 2_554
O5 H5A 0.851(10) .
O5 H5B 0.848(10) .
O6 H6A 0.8503 .
O6 H6B 0.8706 .

loop_
_geom_hbond_atom_site_label_D
_geom_hbond_atom_site_label_H
_geom_hbond_atom_site_label_A
_geom_hbond_distance_DH
_geom_hbond_distance_HA
_geom_hbond_distance_DA
_geom_hbond_angle_DHA
_geom_hbond_site_symmetry_A
O5 H5A O3 0.851(10) 2.24(9) 2.822(4) 126(9) 2
O5 H5A O2 0.851(10) 2.551(17) 3.369(3) 161(3) 15_566
O5 H5B O6 0.848(10) 2.66(3) 3.51(3) 180.0(13) .
O6 H6A O6 0.85 2.33 2.86(6) 120.5 13_666

loop_
_geom_torsion_atom_site_label_1
_geom_torsion_atom_site_label_2
_geom_torsion_atom_site_label_3
_geom_torsion_atom_site_label_4
_geom_torsion
_geom_torsion_site_symmetry_1
_geom_torsion_site_symmetry_4
O2 C1 C2 N1 170.4(3) . .
O1 C1 C2 N1 -8.7(5) . .
O2 C1 C2 C3 -10.6(6) . .
O1 C1 C2 C3 170.3(4) . .
N1 C2 C3 C4 -0.9(4) . .
C1 C2 C3 C4 -179.9(4) . .
C2 C3 C4 N2 0.2(4) . .
C2 C3 C4 C5 -179.3(4) . .
N2 C4 C5 O4 174.4(3) . .
C3 C4 C5 O4 -6.2(6) . .
N2 C4 C5 O3 -6.1(5) . .
C3 C4 C5 O3 173.4(4) . .
N2 C4 C5 Sm1 -92.2(10) . 2_554
C3 C4 C5 Sm1 87.3(11) . 2_554
C3 C2 N1 N2 1.2(4) . .
C1 C2 N1 N2 -179.6(3) . .
C3 C2 N1 Zn1 -168.3(3) . .
C1 C2 N1 Zn1 10.9(4) . .
O2 Zn1 N1 N2 -88.2(4) 9 .
N2 Zn1 N1 N2 77.7(4) 24_656 .
O3 Zn1 N1 N2 -4.1(4) 24_656 .
O1 Zn1 N1 N2 -171.6(4) . .
O2 Zn1 N1 C2 76.1(3) 9 .
N2 Zn1 N1 C2 -118.1(3) 24_656 .
O3 Zn1 N1 C2 160.1(2) 24_656 .
O1 Zn1 N1 C2 -7.3(2) . .
C2 N1 N2 C4 -1.1(4) . .
Zn1 N1 N2 C4 163.5(3) . .
C2 N1 N2 Zn1 175.3(3) . 18_655
Zn1 N1 N2 Zn1 -20.1(6) . 18_655
C3 C4 N2 N1 0.6(4) . .
C5 C4 N2 N1 -179.9(3) . .
C3 C4 N2 Zn1 -176.9(3) . 18_655
C5 C4 N2 Zn1 2.7(4) . 18_655
O2 C1 O1 Zn1 -177.4(3) . .
C2 C1 O1 Zn1 1.6(4) . .
O2 C1 O1 Sm1 14.8(6) . .
C2 C1 O1 Sm1 -166.1(2) . .
O2 Zn1 O1 C1 -101.4(3) 9 .
N2 Zn1 O1 C1 114.1(2) 24_656 .
N1 Zn1 O1 C1 3.1(2) . .
O3 Zn1 O1 C1 -72.8(5) 24_656 .
O2 Zn1 O1 Sm1 69.08(12) 9 .
N2 Zn1 O1 Sm1 -75.34(13) 24_656 .
N1 Zn1 O1 Sm1 173.64(13) . .
O3 Zn1 O1 Sm1 97.8(4) 24_656 .
O4 Sm1 O1 C1 175.9(3) 2 .
O4 Sm1 O1 C1 -51.6(3) 6 .
O4 Sm1 O1 C1 60.5(3) 10 .
O5 Sm1 O1 C1 -115.6(3) . .
O1 Sm1 O1 C1 103.0(3) 9 .
O1 Sm1 O1 C1 25.7(3) 5 .
O3 Sm1 O1 C1 -107.4(3) 6 .
O3 Sm1 O1 C1 -13.7(4) 10 .
O3 Sm1 O1 C1 155.2(3) 2 .
C5 Sm1 O1 C1 -79.1(3) 6 .
C5 Sm1 O1 C1 23.0(4) 10 .
O4 Sm1 O1 Zn1 8.22(10) 2 .
O4 Sm1 O1 Zn1 140.73(13) 6 .
O4 Sm1 O1 Zn1 -107.19(12) 10 .
O5 Sm1 O1 Zn1 76.73(12) . .
O1 Sm1 O1 Zn1 -64.63(14) 9 .
O1 Sm1 O1 Zn1 -141.91(10) 5 .
O3 Sm1 O1 Zn1 84.92(11) 6 .
O3 Sm1 O1 Zn1 178.69(9) 10 .
O3 Sm1 O1 Zn1 -12.48(14) 2 .
C5 Sm1 O1 Zn1 113.27(14) 6 .
C5 Sm1 O1 Zn1 -144.62(12) 10 .
O1 C1 O2 Zn1 -19.1(7) . 5
C2 C1 O2 Zn1 161.8(3) . 5
O4 C5 O3 Zn1 -174.4(3) . 18_655
C4 C5 O3 Zn1 6.0(4) . 18_655
Sm1 C5 O3 Zn1 170.28(19) 2_554 18_655
O4 C5 O3 Sm1 15.3(3) . 2_554
C4 C5 O3 Sm1 -164.3(3) . 2_554
O3 C5 O4 Sm1 -15.8(3) . 2_554
C4 C5 O4 Sm1 163.7(3) . 2_554
